data_7121149
loop_
_publ_author_name
'Pollard, Victoria A.'
'Orr, Samantha A.'
'McLellan, Ross'
'Kennedy, Alan R.'
'Hevia, Eva'
'Mulvey, Robert E.'

_publ_section_title
;
 Lithium diamidodihydridoaluminates: bimetallic cooperativity in catalytic
 hydroboration and metallation applications
;
_journal_name_full 'Chemical Communications'
_journal_paper_doi 10.1039/C7CC08214B
_journal_year 2018
_chemical_formula_moiety 'C13 H32 Al Li N4 O Si2'
_chemical_formula_sum 'C13 H32 Al Li N4 O Si2'
_chemical_formula_weight 350.52
_chemical_name_systematic
;
 ?
;
_space_group_crystal_system monoclinic
_space_group_IT_number 14
_space_group_name_Hall '-P 2ybc'
_space_group_name_H-M_alt 'P 1 21/c 1'
_symmetry_space_group_name_Hall '-P 2ybc'
_symmetry_space_group_name_H-M 'P 1 21/c 1'
_atom_sites_solution_hydrogens mixed
_atom_sites_solution_primary direct
_audit_creation_date 2016-12-13
_audit_creation_method
;
Olex2 1.2
(compiled 2016.11.24 svn.r3356 for OlexSys, GUI svn.r5267)
;
_audit_update_record
;
2017-10-12 deposited with the CCDC.
2017-11-29 downloaded from the CCDC.
;
_cell_angle_alpha 90
_cell_angle_beta 96.332(5)
_cell_angle_gamma 90
_cell_formula_units_Z 4
_cell_length_a 13.3714(7)
_cell_length_b 14.1997(7)
_cell_length_c 11.4816(7)
_cell_measurement_reflns_used 2937
_cell_measurement_temperature 160.3
_cell_measurement_theta_max 27.4968
_cell_measurement_theta_min 2.8632
_cell_volume 2166.7(2)
_computing_cell_refinement
;
CrysAlisPro, Oxford Diffraction Ltd.,
Version 1.171.34.40 (release 27-08-2010 CrysAlis171 .NET)
(compiled Aug 27 2010,11:50:40)
;
_computing_data_collection
;
CrysAlisPro, Oxford Diffraction Ltd.,
Version 1.171.34.40 (release 27-08-2010 CrysAlis171 .NET)
(compiled Aug 27 2010,11:50:40)
;
_computing_data_reduction
;
CrysAlisPro, Oxford Diffraction Ltd.,
Version 1.171.34.40 (release 27-08-2010 CrysAlis171 .NET)
(compiled Aug 27 2010,11:50:40)
;
_computing_molecular_graphics 'Olex2 (Dolomanov et al., 2009)'
_computing_publication_material 'Olex2 (Dolomanov et al., 2009)'
_computing_structure_refinement 'XH (Sheldrick, 2008)'
_computing_structure_solution 'ShelXS (Sheldrick, 2008)'
_diffrn_ambient_temperature 160.3
_diffrn_detector_area_resol_mean 16.0727
_diffrn_measured_fraction_theta_full 0.998
_diffrn_measured_fraction_theta_max 0.976
_diffrn_measurement_details
;
#__ type_ start__ end____ width___ exp.time_
  1 omega  -83.00    1.00   1.0000  152.1800
omega____ theta____ kappa____ phi______ frames
    -      -18.0350  -21.0000 -122.0000 84

#__ type_ start__ end____ width___ exp.time_
  2 omega  -80.00   19.00   1.0000  152.1800
omega____ theta____ kappa____ phi______ frames
    -      -18.0350  -21.0000  -44.0000 99

#__ type_ start__ end____ width___ exp.time_
  3 omega  -94.00  -64.00   1.0000  152.1800
omega____ theta____ kappa____ phi______ frames
    -      -18.0350  163.0000  -79.0000 30

#__ type_ start__ end____ width___ exp.time_
  4 omega  -90.00  -65.00   1.0000  152.1800
omega____ theta____ kappa____ phi______ frames
    -      -18.0350  -37.0000  150.0000 25
;
_diffrn_measurement_device_type 'Xcalibur, Eos'
_diffrn_measurement_method '\w scans'
_diffrn_orient_matrix_UB_11 0.0415905000
_diffrn_orient_matrix_UB_12 -0.0109787000
_diffrn_orient_matrix_UB_13 -0.0308709000
_diffrn_orient_matrix_UB_21 0.0298902000
_diffrn_orient_matrix_UB_22 -0.0085757000
_diffrn_orient_matrix_UB_23 0.0539709000
_diffrn_orient_matrix_UB_31 -0.0148591000
_diffrn_orient_matrix_UB_32 -0.0479540000
_diffrn_orient_matrix_UB_33 -0.0025491000
_diffrn_radiation_monochromator graphite
_diffrn_radiation_type 'Mo K\a'
_diffrn_radiation_wavelength 0.7107
_diffrn_reflns_av_R_equivalents 0.0390
_diffrn_reflns_av_unetI/netI 0.0693
_diffrn_reflns_Laue_measured_fraction_full 0.998
_diffrn_reflns_Laue_measured_fraction_max 0.976
_diffrn_reflns_limit_h_max 14
_diffrn_reflns_limit_h_min -17
_diffrn_reflns_limit_k_max 16
_diffrn_reflns_limit_k_min -17
_diffrn_reflns_limit_l_max 14
_diffrn_reflns_limit_l_min -12
_diffrn_reflns_number 10020
_diffrn_reflns_point_group_measured_fraction_full 0.998
_diffrn_reflns_point_group_measured_fraction_max 0.976
_diffrn_reflns_theta_full 25.242
_diffrn_reflns_theta_max 26.999
_diffrn_reflns_theta_min 2.869
_diffrn_source 'Enhance (Mo) X-ray Source'
_exptl_absorpt_coefficient_mu 0.209
_exptl_absorpt_correction_T_max 1.00000
_exptl_absorpt_correction_T_min 0.95150
_exptl_absorpt_correction_type multi-scan
_exptl_absorpt_process_details
;
CrysAlisPro, Oxford Diffraction Ltd.,
Version 1.171.34.40 (release 27-08-2010 CrysAlis171 .NET)
(compiled Aug 27 2010,11:50:40)
Empirical absorption correction using spherical harmonics,
 implemented in SCALE3 ABSPACK scaling algorithm.
;
_exptl_crystal_colour colourless
_exptl_crystal_colour_primary colourless
_exptl_crystal_density_diffrn 1.075
_exptl_crystal_description block
_exptl_crystal_F_000 760
_exptl_crystal_size_max 0.35
_exptl_crystal_size_mid 0.35
_exptl_crystal_size_min 0.25
_refine_diff_density_max 0.461
_refine_diff_density_min -0.475
_refine_diff_density_rms 0.060
_refine_ls_extinction_method none
_refine_ls_goodness_of_fit_ref 1.038
_refine_ls_hydrogen_treatment mixed
_refine_ls_matrix_type full
_refine_ls_number_parameters 234
_refine_ls_number_reflns 4611
_refine_ls_number_restraints 50
_refine_ls_restrained_S_all 1.053
_refine_ls_R_factor_all 0.1322
_refine_ls_R_factor_gt 0.0767
_refine_ls_shift/su_max 0.000
_refine_ls_shift/su_mean 0.000
_refine_ls_structure_factor_coef Fsqd
_refine_ls_weighting_details
;
 w=1/[\s^2^(Fo^2^)+(0.0952P)^2^+1.9218P]
 where P=(Fo^2^+2Fc^2^)/3
;
_refine_ls_weighting_scheme calc
_refine_ls_wR_factor_gt 0.1915
_refine_ls_wR_factor_ref 0.2310
_reflns_Friedel_coverage 0.000
_reflns_number_gt 2713
_reflns_number_total 4611
_reflns_threshold_expression 'I > 2\s(I)'
_cod_data_source_file c7cc08214b2.cif
_cod_data_source_block RMSO20
_cod_database_code 7121149
_shelxl_version_number 2013-2
_shelx_space_group_comment
;
The symmetry employed for this shelxl refinement is uniquely defined
by the following loop, which should always be used as a source of
symmetry information in preference to the above space-group names.
They are only intended as comments.
;
_reflns_odcompleteness_completeness 99.78
_reflns_odcompleteness_iscentric 1
_reflns_odcompleteness_theta 26.00
_olex2_refinement_description
;
1. Fixed Uiso
 At 1.2 times of:
  All C(H,H) groups
 At 1.5 times of:
  All C(H,H,H) groups
2. Restrained distances
 O1A-C13A
 1.43 with sigma of 0.02
 O1A-C10A
 1.43 with sigma of 0.02
 O1-C13 = O1-C10
 1.43 with sigma of 0.02
 C12-C13 = C11-C12 = C10-C11
 1.54 with sigma of 0.02
 C11A-C10A = C12A-C11A = C13A-C12A
 1.54 with sigma of 0.02
3. Rigid bond restraints
 O1, C10, C13, C12, C11
 with sigma for 1-2 distances of 0.01 and sigma for 1-3 distances of 0.01
4. Uiso/Uaniso restraints and constraints
O1 \\sim C10 \\sim C13 \\sim C12 \\sim C11: within 1.7A with sigma of 0.01 and
sigma for terminal atoms of 0.01
Uanis(O1) = Uanis(O1A)
Uanis(C10) = Uanis(C10A)
Uanis(C11) = Uanis(C11A)
Uanis(C12) = Uanis(C12A)
Uanis(C13) = Uanis(C13A)
5. Others
 Sof(O1A)=Sof(C10A)=Sof(H10A)=Sof(H10B)=Sof(C13A)=Sof(H13A)=Sof(H13B)=
 Sof(C11A)=Sof(H11A)=Sof(H11B)=Sof(C12A)=Sof(H12A)=Sof(H12B)=1-FVAR(1)
 Sof(O1)=Sof(C10)=Sof(H10C)=Sof(H10D)=Sof(C13)=Sof(H13C)=Sof(H13D)=Sof(C12)=
 Sof(H12C)=Sof(H12D)=Sof(C11)=Sof(H11C)=Sof(H11D)=FVAR(1)
6.a Secondary CH2 refined with riding coordinates:
 C10A(H10A,H10B), C13A(H13A,H13B), C11A(H11A,H11B), C12A(H12A,H12B), C10(H10C,
 H10D), C13(H13C,H13D), C12(H12C,H12D), C11(H11C,H11D)
6.b Idealised Me refined as rotating group:
 C1(H1A,H1B,H1C), C5(H5A,H5B,H5C), C4(H4A,H4B,H4C), C6(H6A,H6B,H6C), C7(H7A,
 H7B,H7C), C8(H8A,H8B,H8C), C9(H9A,H9B,H9C)
;
_olex2_submission_original_sample_id RMSO20
_olex2_submission_special_instructions 'No special instructions were received'

loop_
_space_group_symop_operation_xyz
'x, y, z'
'-x, y+1/2, -z+1/2'
'-x, -y, -z'
'x, -y-1/2, z-1/2'

loop_
_atom_site_label
_atom_site_type_symbol
_atom_site_fract_x
_atom_site_fract_y
_atom_site_fract_z
_atom_site_U_iso_or_equiv
_atom_site_adp_type
_atom_site_occupancy
_atom_site_site_symmetry_order
_atom_site_calc_flag
_atom_site_refinement_flags_posn
_atom_site_refinement_flags_adp
_atom_site_refinement_flags_occupancy
_atom_site_disorder_assembly
_atom_site_disorder_group
Al1 Al 0.34769(9) 0.53589(8) 0.24949(11) 0.0489(4) Uani 1 1 d . . . . .
Si2 Si 0.13866(9) 0.62933(8) 0.23591(12) 0.0572(4) Uani 1 1 d . . . . .
Si1 Si 0.16484(10) 0.42552(9) 0.30970(13) 0.0634(4) Uani 1 1 d . . . . .
N2 N 0.4787(3) 0.7455(2) 0.4817(3) 0.0504(8) Uani 1 1 d . . . . .
N1 N 0.4265(2) 0.6638(2) 0.4575(3) 0.0432(8) Uani 1 1 d . . . . .
N4 N 0.2124(2) 0.5316(2) 0.2681(3) 0.0507(8) Uani 1 1 d . . . . .
N3 N 0.4739(3) 0.7064(2) 0.2912(3) 0.0528(9) Uani 1 1 d . . . . .
C3 C 0.4214(3) 0.6398(3) 0.3437(3) 0.0437(9) Uani 1 1 d . . . . .
C2 C 0.5052(3) 0.7675(3) 0.3768(4) 0.0546(11) Uani 1 1 d . . . . .
C1 C 0.3862(4) 0.6128(3) 0.5509(4) 0.0583(11) Uani 1 1 d . . . . .
H1A H 0.4413 0.5817 0.5998 0.088 Uiso 1 1 calc GR . . . .
H1B H 0.3383 0.5653 0.5173 0.088 Uiso 1 1 calc GR . . . .
H1C H 0.3519 0.6567 0.5990 0.088 Uiso 1 1 calc GR . . . .
C5 C 0.0722(5) 0.6690(5) 0.3612(6) 0.109(2) Uani 1 1 d . . . . .
H5A H 0.0184 0.6243 0.3733 0.164 Uiso 1 1 calc GR . . . .
H5B H 0.0431 0.7315 0.3442 0.164 Uiso 1 1 calc GR . . . .
H5C H 0.1200 0.6722 0.4322 0.164 Uiso 1 1 calc GR . . . .
C4 C 0.2155(4) 0.7307(4) 0.1928(7) 0.117(3) Uani 1 1 d . . . . .
H4A H 0.2547 0.7567 0.2627 0.175 Uiso 1 1 calc GR . . . .
H4B H 0.1709 0.7796 0.1559 0.175 Uiso 1 1 calc GR . . . .
H4C H 0.2612 0.7092 0.1373 0.175 Uiso 1 1 calc GR . . . .
C6 C 0.0452(4) 0.6123(4) 0.1046(5) 0.0865(17) Uani 1 1 d . . . . .
H6A H 0.0805 0.5975 0.0365 0.130 Uiso 1 1 calc GR . . . .
H6B H 0.0059 0.6702 0.0894 0.130 Uiso 1 1 calc GR . . . .
H6C H -0.0001 0.5603 0.1190 0.130 Uiso 1 1 calc GR . . . .
C7 C 0.0254(4) 0.4260(4) 0.3171(6) 0.0964(19) Uani 1 1 d . . . . .
H7A H 0.0081 0.4766 0.3694 0.145 Uiso 1 1 calc GR . . . .
H7B H 0.0047 0.3653 0.3472 0.145 Uiso 1 1 calc GR . . . .
H7C H -0.0095 0.4364 0.2385 0.145 Uiso 1 1 calc GR . . . .
C8 C 0.2215(5) 0.3917(4) 0.4587(5) 0.0977(19) Uani 1 1 d . . . . .
H8A H 0.2943 0.3837 0.4586 0.147 Uiso 1 1 calc GR . . . .
H8B H 0.1917 0.3325 0.4817 0.147 Uiso 1 1 calc GR . . . .
H8C H 0.2085 0.4413 0.5145 0.147 Uiso 1 1 calc GR . . . .
C9 C 0.1867(5) 0.3305(4) 0.2041(6) 0.0930(19) Uani 1 1 d . . . . .
H9A H 0.1595 0.3498 0.1249 0.140 Uiso 1 1 calc GR . . . .
H9B H 0.1530 0.2728 0.2255 0.140 Uiso 1 1 calc GR . . . .
H9C H 0.2591 0.3188 0.2061 0.140 Uiso 1 1 calc GR . . . .
Li1 Li 0.4900(6) 0.6727(6) 0.1257(6) 0.0618(19) Uani 1 1 d . . . . .
O1A O 0.620(2) 0.606(3) 0.126(2) 0.084(2) Uani 0.326(7) 1 d D . P A 1
C10A C 0.6540(13) 0.5663(15) 0.240(2) 0.103(2) Uani 0.326(7) 1 d D . P A 1
H10A H 0.6025 0.5235 0.2665 0.124 Uiso 0.326(7) 1 calc R . P A 1
H10B H 0.6681 0.6168 0.2993 0.124 Uiso 0.326(7) 1 calc R . P A 1
C13A C 0.6914(19) 0.5936(17) 0.043(3) 0.122(3) Uani 0.326(7) 1 d D . P A 1
H13A H 0.7318 0.6513 0.0363 0.146 Uiso 0.326(7) 1 calc R . P A 1
H13B H 0.6572 0.5771 -0.0353 0.146 Uiso 0.326(7) 1 calc R . P A 1
C11A C 0.7473(16) 0.5139(17) 0.2232(19) 0.102(3) Uani 0.326(7) 1 d D . P A 1
H11A H 0.7435 0.4491 0.2541 0.122 Uiso 0.326(7) 1 calc R . P A 1
H11B H 0.8063 0.5457 0.2659 0.122 Uiso 0.326(7) 1 calc R . P A 1
C12A C 0.7581(19) 0.5110(19) 0.095(2) 0.122(3) Uani 0.326(7) 1 d D . P A 1
H12A H 0.7341 0.4502 0.0603 0.146 Uiso 0.326(7) 1 calc R . P A 1
H12B H 0.8291 0.5203 0.0807 0.146 Uiso 0.326(7) 1 calc R . P A 1
O1 O 0.6030(9) 0.5952(11) 0.1157(12) 0.084(2) Uani 0.674(7) 1 d D U P A 2
C10 C 0.6161(7) 0.4998(7) 0.1494(11) 0.103(2) Uani 0.674(7) 1 d D U P A 2
H10C H 0.5779 0.4590 0.0903 0.124 Uiso 0.674(7) 1 calc R . P A 2
H10D H 0.5895 0.4897 0.2255 0.124 Uiso 0.674(7) 1 calc R . P A 2
C13 C 0.6963(8) 0.6319(8) 0.0963(14) 0.122(3) Uani 0.674(7) 1 d D U P A 2
H13C H 0.7079 0.6921 0.1390 0.146 Uiso 0.674(7) 1 calc R . P A 2
H13D H 0.6977 0.6443 0.0117 0.146 Uiso 0.674(7) 1 calc R . P A 2
C12 C 0.7755(7) 0.5644(8) 0.1370(14) 0.122(3) Uani 0.674(7) 1 d D U P A 2
H12C H 0.8148 0.5871 0.2097 0.146 Uiso 0.674(7) 1 calc R . P A 2
H12D H 0.8217 0.5546 0.0764 0.146 Uiso 0.674(7) 1 calc R . P A 2
C11 C 0.7203(7) 0.4744(7) 0.1595(13) 0.102(3) Uani 0.674(7) 1 d D U P A 2
H11C H 0.7326 0.4257 0.1010 0.122 Uiso 0.674(7) 1 calc R . P A 2
H11D H 0.7425 0.4498 0.2388 0.122 Uiso 0.674(7) 1 calc R . P A 2
H2A H 0.538(3) 0.820(3) 0.366(4) 0.057(13) Uiso 1 1 d . . . . .
H1 H 0.394(3) 0.439(2) 0.286(3) 0.043(10) Uiso 1 1 d . . . . .
H2 H 0.373(3) 0.561(3) 0.117(4) 0.064(12) Uiso 1 1 d . . . . .

loop_
_atom_site_aniso_label
_atom_site_aniso_U_11
_atom_site_aniso_U_22
_atom_site_aniso_U_33
_atom_site_aniso_U_23
_atom_site_aniso_U_13
_atom_site_aniso_U_12
Al1 0.0431(7) 0.0529(7) 0.0517(7) -0.0058(6) 0.0093(5) 0.0028(6)
Si2 0.0433(7) 0.0513(7) 0.0764(9) -0.0030(6) 0.0045(6) 0.0023(5)
Si1 0.0595(8) 0.0495(7) 0.0832(10) -0.0028(6) 0.0174(7) -0.0072(6)
N2 0.055(2) 0.056(2) 0.0418(19) 0.0004(15) 0.0106(15) -0.0112(17)
N1 0.0415(18) 0.0479(18) 0.0414(18) 0.0045(14) 0.0095(14) -0.0016(15)
N4 0.0415(19) 0.0433(18) 0.068(2) -0.0030(16) 0.0103(16) -0.0011(14)
N3 0.048(2) 0.067(2) 0.044(2) -0.0016(16) 0.0103(15) -0.0139(17)
C3 0.037(2) 0.055(2) 0.040(2) 0.0025(17) 0.0064(16) 0.0024(18)
C2 0.052(3) 0.062(3) 0.051(3) 0.002(2) 0.012(2) -0.016(2)
C1 0.071(3) 0.059(3) 0.048(2) 0.0077(19) 0.019(2) -0.008(2)
C5 0.128(6) 0.105(5) 0.095(5) -0.017(4) 0.015(4) 0.062(4)
C4 0.057(3) 0.055(3) 0.232(9) 0.035(4) -0.010(4) 0.000(3)
C6 0.072(4) 0.088(4) 0.094(4) 0.003(3) -0.016(3) 0.000(3)
C7 0.072(4) 0.081(4) 0.141(6) -0.002(4) 0.036(4) -0.025(3)
C8 0.115(5) 0.076(4) 0.104(5) 0.025(3) 0.018(4) -0.023(3)
C9 0.091(4) 0.064(3) 0.130(5) -0.032(3) 0.033(4) -0.018(3)
Li1 0.063(5) 0.075(5) 0.050(4) 0.004(4) 0.017(3) 0.014(4)
O1A 0.059(4) 0.084(4) 0.116(4) 0.041(3) 0.034(3) 0.017(3)
C10A 0.081(4) 0.089(5) 0.144(6) 0.046(4) 0.031(4) 0.019(4)
C13A 0.071(4) 0.103(6) 0.190(7) 0.043(5) 0.010(6) -0.004(5)
C11A 0.077(5) 0.090(5) 0.140(7) 0.033(5) 0.016(5) 0.023(4)
C12A 0.068(4) 0.113(7) 0.182(7) 0.042(6) 0.004(5) 0.009(5)
O1 0.059(4) 0.084(4) 0.116(4) 0.041(3) 0.034(3) 0.017(3)
C10 0.081(4) 0.089(5) 0.144(6) 0.046(4) 0.031(4) 0.019(4)
C13 0.071(4) 0.103(6) 0.190(7) 0.043(5) 0.010(6) -0.004(5)
C12 0.068(4) 0.113(7) 0.182(7) 0.042(6) 0.004(5) 0.009(5)
C11 0.077(5) 0.090(5) 0.140(7) 0.033(5) 0.016(5) 0.023(4)

loop_
_atom_type_symbol
_atom_type_description
_atom_type_scat_dispersion_real
_atom_type_scat_dispersion_imag
_atom_type_scat_source
C C 0.0033 0.0016 'International Tables Vol C Tables 4.2.6.8 and 6.1.1.4'
H H 0.0000 0.0000 'International Tables Vol C Tables 4.2.6.8 and 6.1.1.4'
Al Al 0.0645 0.0514 'International Tables Vol C Tables 4.2.6.8 and 6.1.1.4'
Li Li -0.0003 0.0001 'International Tables Vol C Tables 4.2.6.8 and 6.1.1.4'
N N 0.0061 0.0033 'International Tables Vol C Tables 4.2.6.8 and 6.1.1.4'
O O 0.0106 0.0060 'International Tables Vol C Tables 4.2.6.8 and 6.1.1.4'
Si Si 0.0817 0.0704 'International Tables Vol C Tables 4.2.6.8 and 6.1.1.4'

loop_
_geom_angle_atom_site_label_1
_geom_angle_atom_site_label_2
_geom_angle_atom_site_label_3
_geom_angle
_geom_angle_site_symmetry_1
_geom_angle_site_symmetry_3
N4 Al1 C3 112.87(15) . .
N4 Al1 Li1 135.89(18) . .
N4 Al1 H1 108.2(13) . .
N4 Al1 H2 115.1(15) . .
C3 Al1 Li1 60.68(18) . .
C3 Al1 H1 110.2(13) . .
C3 Al1 H2 101.6(14) . .
Li1 Al1 H1 114.9(13) . .
Li1 Al1 H2 41.5(14) . .
H1 Al1 H2 108.8(19) . .
N4 Si2 C5 113.0(2) . .
N4 Si2 C4 111.1(2) . .
N4 Si2 C6 112.8(2) . .
C5 Si2 C4 107.2(3) . .
C5 Si2 C6 109.2(3) . .
C6 Si2 C4 103.0(3) . .
N4 Si1 C7 114.1(2) . .
N4 Si1 C8 110.8(2) . .
N4 Si1 C9 111.4(2) . .
C8 Si1 C7 105.4(3) . .
C8 Si1 C9 109.6(3) . .
C9 Si1 C7 105.1(3) . .
N1 N2 Li1 130.4(3) . 4_576
C2 N2 N1 101.3(3) . .
C2 N2 Li1 127.3(4) . 4_576
N2 N1 C1 119.8(3) . .
C3 N1 N2 112.5(3) . .
C3 N1 C1 127.6(3) . .
Si2 N4 Al1 119.65(18) . .
Si2 N4 Si1 123.0(2) . .
Si1 N4 Al1 117.23(18) . .
C3 N3 Li1 111.8(3) . .
C2 N3 C3 105.0(3) . .
C2 N3 Li1 142.6(4) . .
N1 C3 Al1 132.4(3) . .
N1 C3 N3 106.4(3) . .
N3 C3 Al1 121.0(3) . .
N2 C2 N3 114.8(4) . .
N2 C2 H2A 121(3) . .
N3 C2 H2A 124(3) . .
N1 C1 H1A 109.5 . .
N1 C1 H1B 109.5 . .
N1 C1 H1C 109.5 . .
H1A C1 H1B 109.5 . .
H1A C1 H1C 109.5 . .
H1B C1 H1C 109.5 . .
Si2 C5 H5A 109.5 . .
Si2 C5 H5B 109.5 . .
Si2 C5 H5C 109.5 . .
H5A C5 H5B 109.5 . .
H5A C5 H5C 109.5 . .
H5B C5 H5C 109.5 . .
Si2 C4 H4A 109.5 . .
Si2 C4 H4B 109.5 . .
Si2 C4 H4C 109.5 . .
H4A C4 H4B 109.5 . .
H4A C4 H4C 109.5 . .
H4B C4 H4C 109.5 . .
Si2 C6 H6A 109.5 . .
Si2 C6 H6B 109.5 . .
Si2 C6 H6C 109.5 . .
H6A C6 H6B 109.5 . .
H6A C6 H6C 109.5 . .
H6B C6 H6C 109.5 . .
Si1 C7 H7A 109.5 . .
Si1 C7 H7B 109.5 . .
Si1 C7 H7C 109.5 . .
H7A C7 H7B 109.5 . .
H7A C7 H7C 109.5 . .
H7B C7 H7C 109.5 . .
Si1 C8 H8A 109.5 . .
Si1 C8 H8B 109.5 . .
Si1 C8 H8C 109.5 . .
H8A C8 H8B 109.5 . .
H8A C8 H8C 109.5 . .
H8B C8 H8C 109.5 . .
Si1 C9 H9A 109.5 . .
Si1 C9 H9B 109.5 . .
Si1 C9 H9C 109.5 . .
H9A C9 H9B 109.5 . .
H9A C9 H9C 109.5 . .
H9B C9 H9C 109.5 . .
Al1 Li1 H2 29.2(11) . .
N2 Li1 Al1 136.8(4) 4_575 .
N2 Li1 H2 112.8(11) 4_575 .
N3 Li1 Al1 65.5(2) . .
N3 Li1 N2 129.6(4) . 4_575
N3 Li1 H2 93.8(11) . .
O1A Li1 Al1 106.1(9) . .
O1A Li1 N2 105.4(8) . 4_575
O1A Li1 N3 107.4(9) . .
O1A Li1 H2 105.6(15) . .
O1 Li1 Al1 101.3(5) . .
O1 Li1 N2 106.0(5) . 4_575
O1 Li1 N3 111.7(6) . .
O1 Li1 H2 98.2(12) . .
C10A O1A Li1 112.0(17) . .
C13A O1A Li1 134.8(19) . .
C13A O1A C10A 113(2) . .
O1A C10A H10A 110.8 . .
O1A C10A H10B 110.8 . .
O1A C10A C11A 104.9(19) . .
H10A C10A H10B 108.8 . .
C11A C10A H10A 110.8 . .
C11A C10A H10B 110.8 . .
O1A C13A H13A 111.1 . .
O1A C13A H13B 111.1 . .
O1A C13A C12A 103(2) . .
H13A C13A H13B 109.0 . .
C12A C13A H13A 111.1 . .
C12A C13A H13B 111.1 . .
C10A C11A H11A 110.0 . .
C10A C11A H11B 110.0 . .
C10A C11A C12A 108.5(18) . .
H11A C11A H11B 108.4 . .
C12A C11A H11A 110.0 . .
C12A C11A H11B 110.0 . .
C13A C12A H12A 110.9 . .
C13A C12A H12B 110.9 . .
C11A C12A C13A 104.1(19) . .
C11A C12A H12A 110.9 . .
C11A C12A H12B 110.9 . .
H12A C12A H12B 109.0 . .
C10 O1 Li1 128.2(8) . .
C13 O1 Li1 122.1(11) . .
C13 O1 C10 108.4(11) . .
O1 C10 H10C 109.5 . .
O1 C10 H10D 109.5 . .
O1 C10 C11 110.7(9) . .
H10C C10 H10D 108.1 . .
C11 C10 H10C 109.5 . .
C11 C10 H10D 109.5 . .
O1 C13 H13C 109.8 . .
O1 C13 H13D 109.8 . .
O1 C13 C12 109.5(10) . .
H13C C13 H13D 108.2 . .
C12 C13 H13C 109.8 . .
C12 C13 H13D 109.8 . .
C13 C12 H12C 110.8 . .
C13 C12 H12D 110.8 . .
C13 C12 C11 104.9(8) . .
H12C C12 H12D 108.8 . .
C11 C12 H12C 110.8 . .
C11 C12 H12D 110.8 . .
C10 C11 C12 105.2(8) . .
C10 C11 H11C 110.7 . .
C10 C11 H11D 110.7 . .
C12 C11 H11C 110.7 . .
C12 C11 H11D 110.7 . .
H11C C11 H11D 108.8 . .

loop_
_geom_bond_atom_site_label_1
_geom_bond_atom_site_label_2
_geom_bond_distance
_geom_bond_site_symmetry_2
Al1 N4 1.846(3) .
Al1 C3 2.021(4) .
Al1 Li1 3.164(8) .
Al1 H1 1.55(3) .
Al1 H2 1.63(4) .
Si2 N4 1.719(3) .
Si2 C5 1.860(6) .
Si2 C4 1.867(5) .
Si2 C6 1.865(5) .
Si1 N4 1.723(3) .
Si1 C7 1.876(5) .
Si1 C8 1.856(6) .
Si1 C9 1.859(5) .
N2 N1 1.367(4) .
N2 C2 1.330(5) .
N2 Li1 2.012(8) 4_576
N1 C3 1.344(5) .
N1 C1 1.447(5) .
N3 C3 1.357(5) .
N3 C2 1.343(5) .
N3 Li1 1.994(8) .
C2 H2A 0.88(4) .
C1 H1A 0.9800 .
C1 H1B 0.9800 .
C1 H1C 0.9800 .
C5 H5A 0.9800 .
C5 H5B 0.9800 .
C5 H5C 0.9800 .
C4 H4A 0.9800 .
C4 H4B 0.9800 .
C4 H4C 0.9800 .
C6 H6A 0.9800 .
C6 H6B 0.9800 .
C6 H6C 0.9800 .
C7 H7A 0.9800 .
C7 H7B 0.9800 .
C7 H7C 0.9800 .
C8 H8A 0.9800 .
C8 H8B 0.9800 .
C8 H8C 0.9800 .
C9 H9A 0.9800 .
C9 H9B 0.9800 .
C9 H9C 0.9800 .
Li1 N2 2.012(8) 4_575
Li1 O1A 1.98(3) .
Li1 O1 1.883(16) .
Li1 H2 2.22(4) .
O1A C10A 1.451(19) .
O1A C13A 1.432(19) .
C10A H10A 0.9900 .
C10A H10B 0.9900 .
C10A C11A 1.484(16) .
C13A H13A 0.9900 .
C13A H13B 0.9900 .
C13A C12A 1.552(17) .
C11A H11A 0.9900 .
C11A H11B 0.9900 .
C11A C12A 1.496(18) .
C12A H12A 0.9900 .
C12A H12B 0.9900 .
O1 C10 1.415(14) .
O1 C13 1.391(14) .
C10 H10C 0.9900 .
C10 H10D 0.9900 .
C10 C11 1.431(10) .
C13 H13C 0.9900 .
C13 H13D 0.9900 .
C13 C12 1.465(12) .
C12 H12C 0.9900 .
C12 H12D 0.9900 .
C12 C11 1.513(12) .
C11 H11C 0.9900 .
C11 H11D 0.9900 .

loop_
_geom_torsion_atom_site_label_1
_geom_torsion_atom_site_label_2
_geom_torsion_atom_site_label_3
_geom_torsion_atom_site_label_4
_geom_torsion
_geom_torsion_site_symmetry_1
Al1 Li1 O1 C10 3.2(14) .
Al1 Li1 O1 C13 -162.3(12) .
N2 N1 C3 Al1 -174.3(3) .
N2 N1 C3 N3 1.4(4) .
N2 Li1 O1 C10 -143.0(12) 4_575
N2 Li1 O1 C13 51.6(14) 4_575
N1 N2 C2 N3 -0.2(5) .
N3 Li1 O1 C10 71.1(15) .
N3 Li1 O1 C13 -94.3(12) .
C3 Al1 N4 Si2 57.3(3) .
C3 Al1 N4 Si1 -126.3(2) .
C3 N3 C2 N2 1.0(5) .
C2 N2 N1 C3 -0.8(4) .
C2 N2 N1 C1 177.7(4) .
C2 N3 C3 Al1 174.9(3) .
C2 N3 C3 N1 -1.4(4) .
C1 N1 C3 Al1 7.4(6) .
C1 N1 C3 N3 -177.0(4) .
C5 Si2 N4 Al1 -123.8(3) .
C5 Si2 N4 Si1 60.1(4) .
C4 Si2 N4 Al1 -3.3(4) .
C4 Si2 N4 Si1 -179.4(3) .
C6 Si2 N4 Al1 111.8(3) .
C6 Si2 N4 Si1 -64.3(3) .
C7 Si1 N4 Al1 -176.3(3) .
C7 Si1 N4 Si2 -0.1(4) .
C8 Si1 N4 Al1 64.8(3) .
C8 Si1 N4 Si2 -118.9(3) .
C9 Si1 N4 Al1 -57.5(3) .
C9 Si1 N4 Si2 118.7(3) .
Li1 Al1 N4 Si2 -13.5(4) .
Li1 Al1 N4 Si1 162.9(2) .
Li1 N2 N1 C3 167.7(4) 4_576
Li1 N2 N1 C1 -13.9(6) 4_576
Li1 N2 C2 N3 -169.1(4) 4_576
Li1 N3 C3 Al1 -11.4(4) .
Li1 N3 C3 N1 172.3(3) .
Li1 N3 C2 N2 -169.4(5) .
Li1 O1A C10A C11A 176.2(19) .
Li1 O1A C13A C12A -165(3) .
Li1 O1 C10 C11 -163.4(11) .
Li1 O1 C13 C12 158.2(11) .
O1A Li1 O1 C10 130(8) .
O1A Li1 O1 C13 -35(7) .
O1A C10A C11A C12A -9(3) .
O1A C13A C12A C11A -24(3) .
C10A O1A C13A C12A 20(4) .
C10A C11A C12A C13A 20(3) .
C13A O1A C10A C11A -8(4) .
O1 C10 C11 C12 3.6(17) .
O1 C13 C12 C11 11.7(17) .
C10 O1 C13 C12 -9.8(17) .
C13 O1 C10 C11 3.7(17) .
C13 C12 C11 C10 -9.1(17) .
